data_7245878
loop_
_publ_author_name
'Bondarenko, Mikhail A.'
'Abramov, Pavel A.'
'Korolkov, Ilya V.'
'Bogomyakov, Artem S.'
'Sokolov, Maxim N.'
'Adonin, Sergey A.'

_publ_section_title
;
 Cu(ii) 3,5-diiodosalicylate complexes: precursor-dependent formation of
 mono-, di-, tri- and tetranuclear compounds and 1D coordination polymers
;
_journal_issue 1
_journal_name_full CrystEngComm
_journal_page_first 130
_journal_page_last 136
_journal_paper_doi 10.1039/D2CE01393B
_journal_volume 25
_journal_year 2023
_chemical_formula_sum 'C26 H20 Cu I4 N2 O6'
_chemical_formula_weight 1027.58
_space_group_crystal_system monoclinic
_space_group_IT_number 14
_space_group_name_Hall '-P 2ybc'
_space_group_name_H-M_alt 'P 1 21/c 1'
_atom_sites_solution_hydrogens geom
_atom_sites_solution_primary direct
_atom_sites_solution_secondary difmap
_audit_creation_method SHELXL-2017/1
_audit_update_record
;
2022-11-03 deposited with the CCDC.	2022-11-22 downloaded from the CCDC.
;
_cell_angle_alpha 90
_cell_angle_beta 91.111(3)
_cell_angle_gamma 90
_cell_formula_units_Z 4
_cell_length_a 24.6536(8)
_cell_length_b 13.7854(5)
_cell_length_c 8.6860(3)
_cell_measurement_reflns_used 7051
_cell_measurement_temperature 140(2)
_cell_measurement_theta_max 28.7310
_cell_measurement_theta_min 2.7590
_cell_volume 2951.47(18)
_computing_cell_refinement 'CrysAlisPro 1.171.38.41 (Rigaku OD, 2015)'
_computing_data_collection 'CrysAlisPro 1.171.38.41 (Rigaku OD, 2015)'
_computing_data_reduction 'CrysAlisPro 1.171.38.41 (Rigaku OD, 2015)'
_computing_molecular_graphics 'ShelXle (H\"ubschle, 2011)'
_computing_publication_material 'CIFTAB-2014 (Sheldrick, 2014)'
_computing_structure_refinement 'SHELXL-2014 (Sheldrick, 2014)'
_computing_structure_solution 'SHELXS-2014 (Sheldrick, 2014)'
_diffrn_ambient_temperature 140(2)
_diffrn_detector 'CCD plate'
_diffrn_detector_area_resol_mean 10.6168
_diffrn_detector_type AtlasS2
_diffrn_measured_fraction_theta_full 0.996
_diffrn_measured_fraction_theta_max 0.996
_diffrn_measurement_device 'four-circle diffractometer'
_diffrn_measurement_device_type 'New Xcalibur, AtlasS2'
_diffrn_measurement_method '\w scans'
_diffrn_radiation_monochromator graphite
_diffrn_radiation_probe x-ray
_diffrn_radiation_source 'fine-focus sealed tube'
_diffrn_radiation_type MoK\a
_diffrn_radiation_wavelength 0.71073
_diffrn_reflns_av_R_equivalents 0.0284
_diffrn_reflns_av_unetI/netI 0.0394
_diffrn_reflns_Laue_measured_fraction_full 0.996
_diffrn_reflns_Laue_measured_fraction_max 0.996
_diffrn_reflns_limit_h_max 30
_diffrn_reflns_limit_h_min -26
_diffrn_reflns_limit_k_max 16
_diffrn_reflns_limit_k_min -16
_diffrn_reflns_limit_l_max 7
_diffrn_reflns_limit_l_min -10
_diffrn_reflns_number 12427
_diffrn_reflns_point_group_measured_fraction_full 0.996
_diffrn_reflns_point_group_measured_fraction_max 0.996
_diffrn_reflns_theta_full 25.500
_diffrn_reflns_theta_max 25.681
_diffrn_reflns_theta_min 2.217
_diffrn_source 'sealed X-ray tube'
_exptl_absorpt_coefficient_mu 4.966
_exptl_absorpt_correction_T_max 1.00000
_exptl_absorpt_correction_T_min 0.87021
_exptl_absorpt_correction_type multi-scan
_exptl_absorpt_process_details
;
CrysAlisPro 1.171.38.41 (Rigaku Oxford Diffraction, 2015)
Empirical absorption correction using spherical harmonics,
implemented in SCALE3 ABSPACK scaling algorithm.
;
_exptl_crystal_colour pink
_exptl_crystal_density_diffrn 2.313
_exptl_crystal_description block
_exptl_crystal_F_000 1916
_exptl_crystal_size_max 0.100
_exptl_crystal_size_mid 0.100
_exptl_crystal_size_min 0.100
_refine_diff_density_max 3.525
_refine_diff_density_min -1.349
_refine_diff_density_rms 0.239
_refine_ls_extinction_method none
_refine_ls_goodness_of_fit_ref 1.203
_refine_ls_hydrogen_treatment constr
_refine_ls_matrix_type full
_refine_ls_number_parameters 355
_refine_ls_number_reflns 5588
_refine_ls_number_restraints 0
_refine_ls_restrained_S_all 1.203
_refine_ls_R_factor_all 0.0750
_refine_ls_R_factor_gt 0.0687
_refine_ls_shift/su_max 0.001
_refine_ls_shift/su_mean 0.000
_refine_ls_structure_factor_coef Fsqd
_refine_ls_weighting_details 'w=1/[\s^2^(Fo^2^)+(0.0061P)^2^+111.3673P] where P=(Fo^2^+2Fc^2^)/3'
_refine_ls_weighting_scheme calc
_refine_ls_wR_factor_gt 0.1492
_refine_ls_wR_factor_ref 0.1513
_reflns_Friedel_coverage 0.000
_reflns_number_gt 5025
_reflns_number_total 5588
_reflns_threshold_expression >2\s(I)
_cod_data_source_file d2ce01393b2.cif
_cod_data_source_block BM319new_a
_cod_depositor_comments 'Adding full bibliography for 7245877--7245890.cif.'
_cod_original_sg_symbol_H-M 'P 21/c'
_cod_database_code 7245878
_shelx_shelxl_version_number 2017/1
_shelx_space_group_comment
;
The symmetry employed for this shelxl refinement is uniquely defined
by the following loop, which should always be used as a source of
symmetry information in preference to the above space-group names.
They are only intended as comments.
;
_shelx_estimated_absorpt_t_min 0.637
_shelx_estimated_absorpt_t_max 0.637

loop_
_space_group_symop_operation_xyz
'x, y, z'
'-x, y+1/2, -z+1/2'
'-x, -y, -z'
'x, -y-1/2, z-1/2'

loop_
_atom_site_label
_atom_site_type_symbol
_atom_site_fract_x
_atom_site_fract_y
_atom_site_fract_z
_atom_site_U_iso_or_equiv
_atom_site_adp_type
_atom_site_occupancy
_atom_site_site_symmetry_order
_atom_site_calc_flag
_atom_site_refinement_flags_posn
_atom_site_refinement_flags_adp
_atom_site_refinement_flags_occupancy
_atom_site_disorder_assembly
_atom_site_disorder_group
C1 C 0.4144(5) 0.3749(10) 0.9129(15) 0.029(3) Uani 1 1 d . . . . .
H1 H 0.402502 0.434087 0.867378 0.034 Uiso 1 1 calc R U . . .
C2 C 0.3833(6) 0.2932(11) 0.8893(17) 0.037(3) Uani 1 1 d . . . . .
H2 H 0.350671 0.295813 0.829523 0.044 Uiso 1 1 calc R U . . .
C3 C 0.4008(6) 0.2075(11) 0.9544(17) 0.038(3) Uani 1 1 d . . . . .
H3 H 0.380711 0.149347 0.939157 0.046 Uiso 1 1 calc R U . . .
C4 C 0.4481(6) 0.2075(10) 1.0424(16) 0.033(3) Uani 1 1 d . . . . .
H4 H 0.460704 0.149252 1.089228 0.040 Uiso 1 1 calc R U . . .
C5 C 0.5275(6) 0.2973(10) 1.1642(16) 0.032(3) Uani 1 1 d . . . . .
H5A H 0.549303 0.354010 1.137150 0.048 Uiso 1 1 calc R U . . .
H5B H 0.548827 0.238187 1.149527 0.048 Uiso 1 1 calc R U . . .
H5C H 0.516897 0.302071 1.272090 0.048 Uiso 1 1 calc R U . . .
C6 C 0.7124(5) 0.3756(9) 0.7363(13) 0.021(3) Uani 1 1 d . . . . .
C7 C 0.6614(5) 0.3944(9) 0.7955(15) 0.026(3) Uani 1 1 d . . . . .
H7 H 0.656069 0.388639 0.903178 0.032 Uiso 1 1 calc R U . . .
C8 C 0.6190(4) 0.4209(8) 0.7022(12) 0.016(2) Uani 1 1 d . . . . .
C9 C 0.6266(5) 0.4297(10) 0.5429(15) 0.030(3) Uani 1 1 d . . . . .
C10 C 0.6781(6) 0.4110(10) 0.4853(15) 0.032(3) Uani 1 1 d . . . . .
C11 C 0.7202(5) 0.3837(10) 0.5808(15) 0.030(3) Uani 1 1 d . . . . .
H11 H 0.754870 0.370487 0.539582 0.036 Uiso 1 1 calc R U . . .
C12 C 0.9335(4) 0.5418(8) 0.7505(15) 0.020(3) Uani 1 1 d . . . . .
C13 C 0.8805(5) 0.5684(8) 0.6757(14) 0.020(2) Uani 1 1 d . . . . .
C14 C 0.8367(5) 0.5877(9) 0.7659(12) 0.019(2) Uani 1 1 d . . . . .
H14 H 0.840631 0.584904 0.874792 0.023 Uiso 1 1 calc R U . . .
C15 C 0.7864(5) 0.6113(9) 0.6998(14) 0.022(3) Uani 1 1 d . . . . .
C16 C 0.7810(5) 0.6185(9) 0.5417(15) 0.026(3) Uani 1 1 d . . . . .
H16 H 0.746684 0.633417 0.496221 0.031 Uiso 1 1 calc R U . . .
C17 C 0.8248(5) 0.6044(9) 0.4505(12) 0.020(3) Uani 1 1 d . . . . .
C18 C 0.8757(5) 0.5756(8) 0.5154(12) 0.017(2) Uani 1 1 d . . . . .
C19 C 0.9733(6) 0.7113(11) 1.1224(16) 0.038(3) Uani 1 1 d . . . . .
H19A H 0.940897 0.721995 1.057654 0.056 Uiso 1 1 calc R U . . .
H19B H 0.976795 0.763735 1.198121 0.056 Uiso 1 1 calc R U . . .
H19C H 0.970218 0.649060 1.175987 0.056 Uiso 1 1 calc R U . . .
C20 C 1.0220(5) 0.7100(9) 1.0246(14) 0.024(3) Uani 1 1 d . . . . .
C21 C 1.0508(6) 0.7936(10) 0.9931(17) 0.036(3) Uani 1 1 d . . . . .
H21 H 1.039553 0.854113 1.033834 0.043 Uiso 1 1 calc R U . . .
C22 C 1.0956(6) 0.7886(11) 0.9033(18) 0.038(3) Uani 1 1 d . . . . .
H22 H 1.114705 0.846144 0.878563 0.045 Uiso 1 1 calc R U . . .
C23 C 1.1131(5) 0.7008(11) 0.8484(17) 0.035(3) Uani 1 1 d . . . . .
H23 H 1.145123 0.696495 0.789879 0.042 Uiso 1 1 calc R U . . .
C24 C 1.0830(5) 0.6190(11) 0.8803(15) 0.029(3) Uani 1 1 d . . . . .
H24 H 1.094176 0.557923 0.841257 0.035 Uiso 1 1 calc R U . . .
C25 C 0.4772(5) 0.2938(9) 1.0621(13) 0.022(3) Uani 1 1 d . . . . .
C26 C 0.5659(5) 0.4483(9) 0.7693(14) 0.022(3) Uani 1 1 d . . . . .
N1 N 0.4602(4) 0.3752(7) 0.9963(11) 0.020(2) Uani 1 1 d . . . . .
N2 N 1.0380(4) 0.6245(7) 0.9663(11) 0.021(2) Uani 1 1 d . . . . .
O1 O 0.9352(3) 0.5460(6) 0.8977(9) 0.0230(19) Uani 1 1 d . . . . .
O2 O 0.9727(3) 0.5178(7) 0.6709(10) 0.028(2) Uani 1 1 d . . . . .
O3 O 0.9171(4) 0.5567(7) 0.4228(10) 0.030(2) Uani 1 1 d . . . . .
H3X H 0.944538 0.541330 0.476180 0.045 Uiso 1 1 calc R U . . .
O4 O 0.5633(3) 0.4403(6) 0.9131(10) 0.0245(19) Uani 1 1 d . . . . .
O5 O 0.5291(3) 0.4788(7) 0.6857(10) 0.031(2) Uani 1 1 d . . . . .
O6 O 0.5869(4) 0.4575(7) 0.4444(10) 0.033(2) Uani 1 1 d . . . . .
H6 H 0.558189 0.466779 0.493040 0.050 Uiso 1 1 calc R U . . .
Cu1 Cu 1.000000 0.500000 1.000000 0.0170(4) Uani 1 2 d S . P . .
Cu2 Cu 0.500000 0.500000 1.000000 0.0188(4) Uani 1 2 d S . P . .
I1 I 0.77810(3) 0.34456(7) 0.88450(10) 0.0288(2) Uani 1 1 d . . . . .
I2 I 0.69136(5) 0.41925(10) 0.25076(11) 0.0539(3) Uani 1 1 d . . . . .
I3 I 0.81817(4) 0.61746(8) 0.21351(10) 0.0423(3) Uani 1 1 d . . . . .
I4 I 0.72097(3) 0.63936(7) 0.83939(9) 0.0267(2) Uani 1 1 d . . . . .

loop_
_atom_site_aniso_label
_atom_site_aniso_U_11
_atom_site_aniso_U_22
_atom_site_aniso_U_33
_atom_site_aniso_U_23
_atom_site_aniso_U_13
_atom_site_aniso_U_12
C1 0.025(7) 0.030(7) 0.031(7) 0.001(6) 0.000(5) 0.004(6)
C2 0.027(7) 0.038(8) 0.046(9) -0.008(7) -0.004(6) -0.002(6)
C3 0.032(8) 0.041(9) 0.041(8) 0.001(7) 0.003(6) -0.016(7)
C4 0.036(8) 0.031(8) 0.032(7) 0.005(6) 0.007(6) 0.001(6)
C5 0.036(8) 0.026(7) 0.035(8) 0.007(6) -0.001(6) 0.000(6)
C6 0.019(6) 0.027(7) 0.018(6) -0.002(5) 0.000(5) 0.008(5)
C7 0.030(7) 0.025(7) 0.025(7) -0.002(5) 0.009(5) 0.002(6)
C8 0.015(5) 0.021(6) 0.011(5) -0.006(4) -0.004(4) -0.002(5)
C9 0.025(7) 0.038(8) 0.026(7) -0.005(6) -0.007(5) 0.002(6)
C10 0.038(8) 0.028(7) 0.030(7) 0.011(6) 0.013(6) 0.017(6)
C11 0.023(7) 0.032(7) 0.036(7) -0.004(6) 0.014(6) 0.002(6)
C12 0.008(5) 0.012(6) 0.041(8) 0.004(5) 0.004(5) 0.003(4)
C13 0.021(6) 0.014(6) 0.024(6) 0.000(5) 0.003(5) 0.001(5)
C14 0.017(6) 0.031(7) 0.009(5) 0.003(5) -0.003(4) 0.000(5)
C15 0.017(6) 0.019(6) 0.031(7) 0.001(5) 0.001(5) 0.005(5)
C16 0.023(6) 0.021(6) 0.033(7) 0.007(5) -0.004(5) 0.002(5)
C17 0.017(6) 0.035(7) 0.009(5) 0.009(5) -0.001(4) -0.002(5)
C18 0.024(6) 0.022(6) 0.005(5) 0.002(4) -0.003(4) 0.001(5)
C19 0.038(8) 0.041(9) 0.034(8) -0.008(7) 0.009(6) 0.004(7)
C20 0.027(6) 0.025(7) 0.018(6) -0.001(5) -0.003(5) 0.000(5)
C21 0.037(8) 0.024(7) 0.045(9) 0.006(6) -0.014(7) -0.005(6)
C22 0.032(8) 0.028(8) 0.053(9) 0.014(7) -0.004(7) -0.012(6)
C23 0.022(7) 0.037(8) 0.047(9) 0.008(7) 0.001(6) -0.003(6)
C24 0.023(6) 0.036(8) 0.028(7) 0.006(6) 0.002(5) -0.008(6)
C25 0.023(6) 0.028(7) 0.016(6) 0.000(5) 0.006(5) 0.003(5)
C26 0.024(6) 0.014(6) 0.030(7) -0.010(5) 0.002(5) -0.002(5)
N1 0.016(5) 0.025(5) 0.018(5) 0.001(4) 0.003(4) -0.002(4)
N2 0.014(5) 0.023(5) 0.027(5) 0.000(4) -0.003(4) -0.002(4)
O1 0.014(4) 0.033(5) 0.022(4) 0.009(4) -0.003(3) 0.006(4)
O2 0.017(4) 0.032(5) 0.036(5) 0.000(4) 0.000(4) 0.000(4)
O3 0.025(5) 0.043(6) 0.022(5) -0.004(4) 0.001(4) 0.017(4)
O4 0.014(4) 0.027(5) 0.032(5) -0.005(4) 0.006(3) 0.005(4)
O5 0.021(5) 0.040(6) 0.033(5) -0.002(4) -0.001(4) 0.007(4)
O6 0.024(5) 0.047(6) 0.029(5) -0.008(4) 0.000(4) 0.007(4)
Cu1 0.0135(9) 0.0194(10) 0.0181(10) 0.0027(8) -0.0010(7) 0.0011(8)
Cu2 0.0131(9) 0.0201(10) 0.0235(11) -0.0011(8) 0.0040(8) 0.0012(8)
I1 0.0215(4) 0.0392(5) 0.0256(4) 0.0016(4) 0.0024(3) 0.0073(4)
I2 0.0488(6) 0.0943(10) 0.0188(5) 0.0078(5) 0.0085(4) 0.0258(6)
I3 0.0482(6) 0.0641(7) 0.0143(4) -0.0002(4) -0.0027(4) 0.0222(5)
I4 0.0179(4) 0.0363(5) 0.0258(4) -0.0003(4) 0.0019(3) 0.0062(3)

loop_
_atom_type_symbol
_atom_type_description
_atom_type_scat_dispersion_real
_atom_type_scat_dispersion_imag
_atom_type_scat_source
C C 0.0033 0.0016 'International Tables Vol C Tables 4.2.6.8 and 6.1.1.4'
H H 0.0000 0.0000 'International Tables Vol C Tables 4.2.6.8 and 6.1.1.4'
N N 0.0061 0.0033 'International Tables Vol C Tables 4.2.6.8 and 6.1.1.4'
O O 0.0106 0.0060 'International Tables Vol C Tables 4.2.6.8 and 6.1.1.4'
Cu Cu 0.3201 1.2651 'International Tables Vol C Tables 4.2.6.8 and 6.1.1.4'
I I -0.4742 1.8119 'International Tables Vol C Tables 4.2.6.8 and 6.1.1.4'

loop_
_geom_angle_atom_site_label_1
_geom_angle_atom_site_label_2
_geom_angle_atom_site_label_3
_geom_angle
_geom_angle_site_symmetry_1
_geom_angle_site_symmetry_3
_geom_angle_publ_flag
N1 C1 C2 123.2(13) . . ?
N1 C1 H1 118.4 . . ?
C2 C1 H1 118.4 . . ?
C3 C2 C1 118.3(13) . . ?
C3 C2 H2 120.9 . . ?
C1 C2 H2 120.9 . . ?
C2 C3 C4 118.8(14) . . ?
C2 C3 H3 120.6 . . ?
C4 C3 H3 120.6 . . ?
C3 C4 C25 119.6(13) . . ?
C3 C4 H4 120.2 . . ?
C25 C4 H4 120.2 . . ?
C25 C5 H5A 109.5 . . ?
C25 C5 H5B 109.5 . . ?
H5A C5 H5B 109.5 . . ?
C25 C5 H5C 109.5 . . ?
H5A C5 H5C 109.5 . . ?
H5B C5 H5C 109.5 . . ?
C11 C6 C7 119.6(11) . . ?
C11 C6 I1 119.9(9) . . ?
C7 C6 I1 120.3(9) . . ?
C8 C7 C6 121.2(11) . . ?
C8 C7 H7 119.4 . . ?
C6 C7 H7 119.4 . . ?
C7 C8 C9 119.7(11) . . ?
C7 C8 C26 120.3(10) . . ?
C9 C8 C26 119.8(10) . . ?
O6 C9 C10 118.7(12) . . ?
O6 C9 C8 122.8(11) . . ?
C10 C9 C8 118.4(11) . . ?
C11 C10 C9 121.1(12) . . ?
C11 C10 I2 118.6(9) . . ?
C9 C10 I2 120.2(10) . . ?
C10 C11 C6 119.9(12) . . ?
C10 C11 H11 120.1 . . ?
C6 C11 H11 120.1 . . ?
O2 C12 O1 123.9(11) . . ?
O2 C12 C13 120.3(11) . . ?
O1 C12 C13 115.8(10) . . ?
C14 C13 C18 120.1(11) . . ?
C14 C13 C12 119.4(11) . . ?
C18 C13 C12 120.5(10) . . ?
C13 C14 C15 120.9(11) . . ?
C13 C14 H14 119.5 . . ?
C15 C14 H14 119.5 . . ?
C16 C15 C14 119.6(11) . . ?
C16 C15 I4 120.5(9) . . ?
C14 C15 I4 119.9(9) . . ?
C17 C16 C15 120.4(11) . . ?
C17 C16 H16 119.8 . . ?
C15 C16 H16 119.8 . . ?
C16 C17 C18 120.7(10) . . ?
C16 C17 I3 121.2(9) . . ?
C18 C17 I3 118.0(8) . . ?
O3 C18 C13 122.3(10) . . ?
O3 C18 C17 119.6(9) . . ?
C13 C18 C17 118.1(10) . . ?
C20 C19 H19A 109.5 . . ?
C20 C19 H19B 109.5 . . ?
H19A C19 H19B 109.5 . . ?
C20 C19 H19C 109.5 . . ?
H19A C19 H19C 109.5 . . ?
H19B C19 H19C 109.5 . . ?
N2 C20 C21 119.9(12) . . ?
N2 C20 C19 118.3(12) . . ?
C21 C20 C19 121.8(13) . . ?
C22 C21 C20 119.6(14) . . ?
C22 C21 H21 120.2 . . ?
C20 C21 H21 120.2 . . ?
C21 C22 C23 120.4(13) . . ?
C21 C22 H22 119.8 . . ?
C23 C22 H22 119.8 . . ?
C22 C23 C24 118.5(13) . . ?
C22 C23 H23 120.7 . . ?
C24 C23 H23 120.7 . . ?
N2 C24 C23 120.9(13) . . ?
N2 C24 H24 119.5 . . ?
C23 C24 H24 119.5 . . ?
N1 C25 C4 120.7(12) . . ?
N1 C25 C5 118.4(11) . . ?
C4 C25 C5 120.9(12) . . ?
O5 C26 O4 124.6(11) . . ?
O5 C26 C8 120.0(11) . . ?
O4 C26 C8 115.3(10) . . ?
C25 N1 C1 119.4(11) . . ?
C25 N1 Cu2 125.3(8) . . ?
C1 N1 Cu2 115.2(9) . . ?
C20 N2 C24 120.5(11) . . ?
C20 N2 Cu1 124.1(8) . . ?
C24 N2 Cu1 115.4(9) . . ?
C12 O1 Cu1 117.3(7) . . ?
C18 O3 H3X 109.5 . . ?
C26 O4 Cu2 114.1(8) . . ?
C9 O6 H6 109.5 . . ?
O1 Cu1 O1 180.0 3_767 . ?
O1 Cu1 N2 92.1(4) 3_767 3_767 ?
O1 Cu1 N2 87.9(4) . 3_767 ?
O1 Cu1 N2 87.9(4) 3_767 . ?
O1 Cu1 N2 92.1(4) . . ?
N2 Cu1 N2 180.0 3_767 . ?
O4 Cu2 O4 180.0 . 3_667 ?
O4 Cu2 N1 88.5(4) . 3_667 ?
O4 Cu2 N1 91.5(4) 3_667 3_667 ?
O4 Cu2 N1 91.5(4) . . ?
O4 Cu2 N1 88.5(4) 3_667 . ?
N1 Cu2 N1 180.0 3_667 . ?

loop_
_geom_bond_atom_site_label_1
_geom_bond_atom_site_label_2
_geom_bond_distance
_geom_bond_site_symmetry_2
_geom_bond_publ_flag
C1 N1 1.332(16) . ?
C1 C2 1.38(2) . ?
C1 H1 0.9500 . ?
C2 C3 1.38(2) . ?
C2 H2 0.9500 . ?
C3 C4 1.38(2) . ?
C3 H3 0.9500 . ?
C4 C25 1.398(19) . ?
C4 H4 0.9500 . ?
C5 C25 1.510(18) . ?
C5 H5A 0.9800 . ?
C5 H5B 0.9800 . ?
C5 H5C 0.9800 . ?
C6 C11 1.372(17) . ?
C6 C7 1.392(16) . ?
C6 I1 2.094(11) . ?
C7 C8 1.360(17) . ?
C7 H7 0.9500 . ?
C8 C9 1.405(17) . ?
C8 C26 1.492(16) . ?
C9 O6 1.343(15) . ?
C9 C10 1.399(18) . ?
C10 C11 1.370(19) . ?
C10 I2 2.073(13) . ?
C11 H11 0.9500 . ?
C12 O2 1.243(14) . ?
C12 O1 1.279(15) . ?
C12 C13 1.493(16) . ?
C13 C14 1.374(16) . ?
C13 C18 1.399(15) . ?
C14 C15 1.393(16) . ?
C14 H14 0.9500 . ?
C15 C16 1.381(17) . ?
C15 I4 2.074(12) . ?
C16 C17 1.364(17) . ?
C16 H16 0.9500 . ?
C17 C18 1.423(15) . ?
C17 I3 2.069(11) . ?
C18 O3 1.337(14) . ?
C19 C20 1.483(18) . ?
C19 H19A 0.9800 . ?
C19 H19B 0.9800 . ?
C19 H19C 0.9800 . ?
C20 N2 1.345(16) . ?
C20 C21 1.385(18) . ?
C21 C22 1.37(2) . ?
C21 H21 0.9500 . ?
C22 C23 1.37(2) . ?
C22 H22 0.9500 . ?
C23 C24 1.380(19) . ?
C23 H23 0.9500 . ?
C24 N2 1.353(16) . ?
C24 H24 0.9500 . ?
C25 N1 1.324(16) . ?
C26 O5 1.225(15) . ?
C26 O4 1.257(15) . ?
N1 Cu2 1.980(10) . ?
N2 Cu1 1.980(10) . ?
O1 Cu1 1.920(8) . ?
O3 H3X 0.8400 . ?
O4 Cu2 1.931(8) . ?
O6 H6 0.8400 . ?
